data_7212614
loop_
_publ_author_name
'Belova, Natalya V.'
'Oberhammer, Heinz'
'Zeng, Xiaoqing'
'Gerken, Michael'
'Willner, Helge'
'Berger, Raphael J. F.'
'Hayes, Stuart A.'
'Mitzel, Norbert W.'

_publ_section_title
;
 The keto/enol tautomerism in acetoacetyl fluoride: properties,
 spectroscopy, and gas-phase and crystal structures of the enol form.
;
_journal_issue 37
_journal_name_full 'Physical chemistry chemical physics : PCCP'
_journal_page_first 11445
_journal_page_last 11453
_journal_paper_doi 10.1039/c002743j
_journal_volume 12
_journal_year 2010
_chemical_formula_sum 'C4 H5 F O2'
_chemical_formula_weight 104.08
_chemical_name_systematic
;
?
;
_space_group_IT_number 14
_symmetry_cell_setting monoclinic
_symmetry_space_group_name_Hall '-P 2yn'
_symmetry_space_group_name_H-M 'P 1 21/n 1'
_atom_sites_solution_hydrogens geom
_atom_sites_solution_primary direct
_atom_sites_solution_secondary difmap
_audit_creation_method SHELXL-97
_cell_angle_alpha 90.00
_cell_angle_beta 98.605(5)
_cell_angle_gamma 90.00
_cell_formula_units_Z 4
_cell_length_a 5.2191(3)
_cell_length_b 10.1429(5)
_cell_length_c 9.1807(5)
_cell_measurement_reflns_used 1006
_cell_measurement_temperature 150(2)
_cell_measurement_theta_max 29.1004
_cell_measurement_theta_min 3.0052
_cell_volume 480.53(5)
_computing_cell_refinement
;
CrysAlisPro, Oxford Diffraction Ltd.,
Version 1.171.33.42 (release 29-05-2009 CrysAlis171 .NET)
(compiled May 29 2009,17:40:42)
;
_computing_data_collection
;
CrysAlisPro, Oxford Diffraction Ltd.,
Version 1.171.33.42 (release 29-05-2009 CrysAlis171 .NET)
(compiled May 29 2009,17:40:42)
;
_computing_data_reduction
;
CrysAlisPro, Oxford Diffraction Ltd.,
Version 1.171.33.42 (release 29-05-2009 CrysAlis171 .NET)
(compiled May 29 2009,17:40:42)
;
_computing_structure_refinement 'SHELXL-97 (Sheldrick, 2008)'
_computing_structure_solution 'SHELXS-97 (Sheldrick, 2008)'
_diffrn_ambient_temperature 150(2)
_diffrn_detector_area_resol_mean 16.2705
_diffrn_measured_fraction_theta_full 1.000
_diffrn_measured_fraction_theta_max 0.868
_diffrn_measurement_device_type 'Xcalibur, Eos, Gemini ultra'
_diffrn_radiation_monochromator graphite
_diffrn_radiation_source 'Enhance (Mo) X-ray Source'
_diffrn_radiation_type MoK\a
_diffrn_radiation_wavelength 0.71073
_diffrn_reflns_av_R_equivalents 0.0166
_diffrn_reflns_av_sigmaI/netI 0.0344
_diffrn_reflns_limit_h_max 7
_diffrn_reflns_limit_h_min -4
_diffrn_reflns_limit_k_max 12
_diffrn_reflns_limit_k_min -12
_diffrn_reflns_limit_l_max 12
_diffrn_reflns_limit_l_min -12
_diffrn_reflns_number 2007
_diffrn_reflns_theta_full 25.00
_diffrn_reflns_theta_max 29.13
_diffrn_reflns_theta_min 3.01
_exptl_absorpt_coefficient_mu 0.138
_exptl_absorpt_correction_T_max 1.00000
_exptl_absorpt_correction_T_min 0.92500
_exptl_absorpt_correction_type multi-scan
_exptl_absorpt_process_details
;
CrysAlisPro, Oxford Diffraction Ltd.,
Version 1.171.33.42 (release 29-05-2009 CrysAlis171 .NET)
(compiled May 29 2009,17:40:42)
Empirical absorption correction using spherical harmonics,
implemented in SCALE3 ABSPACK scaling algorithm.
;
_exptl_crystal_colour colourless
_exptl_crystal_density_diffrn 1.439
_exptl_crystal_density_method 'not measured'
_exptl_crystal_description block
_exptl_crystal_F_000 216
_exptl_crystal_size_max 0.260
_exptl_crystal_size_mid 0.180
_exptl_crystal_size_min 0.110
_refine_diff_density_max 0.173
_refine_diff_density_min -0.195
_refine_diff_density_rms 0.041
_refine_ls_extinction_method none
_refine_ls_goodness_of_fit_ref 0.902
_refine_ls_hydrogen_treatment refined
_refine_ls_matrix_type full
_refine_ls_number_parameters 80
_refine_ls_number_reflns 1126
_refine_ls_number_restraints 0
_refine_ls_restrained_S_all 0.902
_refine_ls_R_factor_all 0.0503
_refine_ls_R_factor_gt 0.0323
_refine_ls_shift/su_max 0.002
_refine_ls_shift/su_mean 0.000
_refine_ls_structure_factor_coef Fsqd
_refine_ls_weighting_details 'calc w=1/[\s^2^(Fo^2^)+(0.0439P)^2^+0.0000P] where P=(Fo^2^+2Fc^2^)/3'
_refine_ls_weighting_scheme calc
_refine_ls_wR_factor_gt 0.0721
_refine_ls_wR_factor_ref 0.0766
_reflns_number_gt 797
_reflns_number_total 1126
_reflns_threshold_expression >2sigma(I)
_cod_data_source_file c002743j.txt
_cod_data_source_block mg_5d
_cod_original_cell_volume 480.53(4)
_cod_original_sg_symbol_H-M P21/n
_cod_database_code 7212614

loop_
_symmetry_equiv_pos_as_xyz
'x, y, z'
'-x+1/2, y+1/2, -z+1/2'
'-x, -y, -z'
'x-1/2, -y-1/2, z-1/2'

loop_
_atom_site_label
_atom_site_type_symbol
_atom_site_fract_x
_atom_site_fract_y
_atom_site_fract_z
_atom_site_U_iso_or_equiv
_atom_site_adp_type
_atom_site_occupancy
_atom_site_symmetry_multiplicity
_atom_site_calc_flag
F1 F 0.23146(15) 0.53872(7) 0.61513(8) 0.0415(3) Uani 1 1 d
C1 C 0.2219(2) 0.48489(12) 0.75022(13) 0.0268(3) Uani 1 1 d
O1 O 0.38204(16) 0.51977(8) 0.84986(9) 0.0341(3) Uani 1 1 d
C2 C 0.0165(2) 0.39342(12) 0.75030(13) 0.0270(3) Uani 1 1 d
H2 H -0.090(3) 0.3764(12) 0.6640(15) 0.032 Uiso 1 1 d
C3 C -0.0212(2) 0.33143(11) 0.87560(13) 0.0245(3) Uani 1 1 d
O2 O 0.12912(19) 0.34968(9) 1.00476(9) 0.0324(3) Uani 1 1 d
H1 H 0.249(3) 0.403(2) 0.9945(19) 0.071(6) Uiso 1 1 d
C4 C -0.2346(3) 0.23705(14) 0.88411(16) 0.0324(3) Uani 1 1 d
H3 H -0.347(3) 0.2327(14) 0.7928(17) 0.049 Uiso 1 1 d
H4 H -0.337(3) 0.2676(15) 0.9543(17) 0.049 Uiso 1 1 d
H5 H -0.168(3) 0.1536(15) 0.9159(17) 0.049 Uiso 1 1 d

loop_
_atom_site_aniso_label
_atom_site_aniso_U_11
_atom_site_aniso_U_22
_atom_site_aniso_U_33
_atom_site_aniso_U_23
_atom_site_aniso_U_13
_atom_site_aniso_U_12
F1 0.0471(5) 0.0469(5) 0.0294(4) 0.0095(3) 0.0026(3) -0.0134(4)
C1 0.0288(6) 0.0264(6) 0.0254(6) 0.0016(5) 0.0046(5) 0.0036(5)
O1 0.0307(5) 0.0370(5) 0.0325(5) -0.0008(4) -0.0024(4) -0.0064(4)
C2 0.0280(7) 0.0280(6) 0.0239(6) -0.0033(5) 0.0004(5) -0.0013(5)
C3 0.0255(6) 0.0212(5) 0.0266(6) -0.0041(5) 0.0037(5) 0.0041(5)
O2 0.0350(5) 0.0365(5) 0.0248(5) 0.0025(4) 0.0019(4) -0.0039(5)
C4 0.0338(7) 0.0280(7) 0.0366(8) -0.0008(6) 0.0097(6) -0.0023(6)

loop_
_atom_type_symbol
_atom_type_description
_atom_type_scat_dispersion_real
_atom_type_scat_dispersion_imag
_atom_type_scat_source
C C 0.0033 0.0016 'International Tables Vol C Tables 4.2.6.8 and 6.1.1.4'
H H 0.0000 0.0000 'International Tables Vol C Tables 4.2.6.8 and 6.1.1.4'
O O 0.0106 0.0060 'International Tables Vol C Tables 4.2.6.8 and 6.1.1.4'
F F 0.0171 0.0103 'International Tables Vol C Tables 4.2.6.8 and 6.1.1.4'

loop_
_geom_angle_atom_site_label_1
_geom_angle_atom_site_label_2
_geom_angle_atom_site_label_3
_geom_angle
O1 C1 F1 117.45(11)
O1 C1 C2 129.40(12)
F1 C1 C2 113.15(10)
C3 C2 C1 120.77(11)
C3 C2 H2 120.3(8)
C1 C2 H2 119.0(8)
O2 C3 C2 123.46(11)
O2 C3 C4 112.98(11)
C2 C3 C4 123.57(11)
C3 O2 H1 109.7(12)
C3 C4 H3 110.6(9)
C3 C4 H4 109.2(9)
H3 C4 H4 106.3(13)
C3 C4 H5 110.5(9)
H3 C4 H5 112.4(13)
H4 C4 H5 107.6(14)

loop_
_geom_bond_atom_site_label_1
_geom_bond_atom_site_label_2
_geom_bond_distance
F1 C1 1.3628(13)
C1 O1 1.1965(13)
C1 C2 1.4180(17)
C2 C3 1.3510(16)
C2 H2 0.913(14)
C3 O2 1.3333(15)
C3 C4 1.4795(18)
O2 H1 0.842(19)
C4 H3 0.948(16)
C4 H4 0.948(14)
C4 H5 0.945(15)

loop_
_geom_hbond_atom_site_label_D
_geom_hbond_atom_site_label_H
_geom_hbond_atom_site_label_A
_geom_hbond_distance_DH
_geom_hbond_distance_HA
_geom_hbond_distance_DA
_geom_hbond_angle_DHA
_geom_hbond_site_symmetry_A
O2 H1 O1 0.842(19) 1.982(19) 2.7023(13) 143.0(16) .
O2 H1 O1 0.842(19) 2.354(18) 3.0041(13) 134.4(15) 3_667
